data_1549212
loop_
_publ_author_name
'Kiriratnikom, Jiraya'
'Chotchatchawankul, Sucheewin'
'Haesuwannakij, Setsiri'
'Kiatisevi, Supavadee'
'Phomphrai, Khamphee'

_publ_section_title
;
 Synthesis and characterization of neutral and cationic aluminum complexes
 supported by a furfuryl-containing aminophenolate ligand for ring-opening
 polymerization of \e-caprolactone
;
_journal_issue 11
_journal_name_full 'New Journal of Chemistry'
_journal_page_first 8374
_journal_paper_doi 10.1039/C8NJ00937F
_journal_volume 42
_journal_year 2018
_chemical_formula_moiety 'C25 H33 N O3'
_chemical_formula_sum 'C25 H33 N O3'
_chemical_formula_weight 395.52
_space_group_crystal_system monoclinic
_space_group_IT_number 15
_space_group_name_Hall '-C 2yc'
_space_group_name_H-M_alt 'C 1 2/c 1'
_symmetry_space_group_name_Hall '-C 2yc'
_symmetry_space_group_name_H-M 'C 1 2/c 1'
_atom_sites_solution_hydrogens mixed
_audit_update_record
;
2018-03-20 deposited with the CCDC.
2018-04-04 downloaded from the CCDC.
;
_cell_angle_alpha 90
_cell_angle_beta 95.468(7)
_cell_angle_gamma 90
_cell_formula_units_Z 8
_cell_length_a 18.3409(19)
_cell_length_b 6.4457(6)
_cell_length_c 38.253(3)
_cell_measurement_reflns_used 9990
_cell_measurement_temperature 100
_cell_measurement_theta_max 24.739
_cell_measurement_theta_min 2.5645
_cell_volume 4501.7(7)
_computing_cell_refinement 'SAINT V8.34A (Bruker AXS Inc., 2013)'
_computing_data_collection 'APEX3 v2015.5-2 (Bruker AXS Inc., 2015)'
_computing_data_reduction 'SAINT V8.34A (Bruker AXS Inc., 2013)'
_computing_molecular_graphics 'shelXle (C.B. Huebschle, rev 717)'
_computing_publication_material 'Bruker SHELXL (Bruker AXS Inc., 2015)'
_computing_structure_refinement 'SHELXL-2014/7 (Sheldrick, 2014)'
_computing_structure_solution 'XS, VERSION 2013/1'
_diffrn_ambient_temperature 100
_diffrn_measured_fraction_theta_full 0.992
_diffrn_measured_fraction_theta_max 0.992
_diffrn_measurement_device_type 'Bruker d8 venture'
_diffrn_measurement_method '\f and \w scans'
_diffrn_radiation_type 'Mo K\a'
_diffrn_radiation_wavelength 0.71073
_diffrn_reflns_av_R_equivalents 0.0937
_diffrn_reflns_av_unetI/netI 0.0394
_diffrn_reflns_limit_h_max 21
_diffrn_reflns_limit_h_min -21
_diffrn_reflns_limit_k_max 7
_diffrn_reflns_limit_k_min -7
_diffrn_reflns_limit_l_max 44
_diffrn_reflns_limit_l_min -44
_diffrn_reflns_number 30413
_diffrn_reflns_theta_full 24.76
_diffrn_reflns_theta_max 24.76
_diffrn_reflns_theta_min 2.38
_diffrn_source 'microfocus sealed x-ray tube'
_diffrn_source_type 'Incoatec I\mus'
_exptl_absorpt_coefficient_mu 0.076
_exptl_absorpt_correction_T_max 0.985
_exptl_absorpt_correction_T_min 0.973
_exptl_absorpt_correction_type multi-scan
_exptl_absorpt_process_details
;
SADABS-2014/5 - Bruker AXS area detector scaling and absorption correction
;
_exptl_crystal_colour 'clear light colourless'
_exptl_crystal_density_diffrn 1.167
_exptl_crystal_density_method 'not measured'
_exptl_crystal_description rectangular
_exptl_crystal_F_000 1712
_exptl_crystal_size_max 0.500
_exptl_crystal_size_mid 0.300
_exptl_crystal_size_min 0.200
_refine_diff_density_max 0.376
_refine_diff_density_min -0.263
_refine_ls_extinction_method none
_refine_ls_goodness_of_fit_ref 1.090
_refine_ls_hydrogen_treatment mixed
_refine_ls_matrix_type full
_refine_ls_number_parameters 272
_refine_ls_number_reflns 3850
_refine_ls_number_restraints 0
_refine_ls_restrained_S_all 1.090
_refine_ls_R_factor_all 0.0847
_refine_ls_R_factor_gt 0.0785
_refine_ls_shift/su_max 0.000
_refine_ls_shift/su_mean 0.000
_refine_ls_structure_factor_coef Fsqd
_refine_ls_weighting_details 'w=1/[\s^2^(Fo^2^)+(0.0217P)^2^+27.3858P] where P=(Fo^2^+2Fc^2^)/3'
_refine_ls_weighting_scheme calc
_refine_ls_wR_factor_gt 0.1605
_refine_ls_wR_factor_ref 0.1634
_reflns_number_gt 3527
_reflns_number_total 3850
_reflns_threshold_expression 'I > 2\s(I)'
_cod_data_source_file c8nj00937f2.cif
_cod_data_source_block tBufuranlargecryatal
_cod_depositor_comments 'Adding full bibliography for 1549211--1549214.cif.'
_cod_database_code 1549212

loop_
_space_group_symop_operation_xyz
'x, y, z'
'-x, y, -z+1/2'
'x+1/2, y+1/2, z'
'-x+1/2, y+1/2, -z+1/2'
'-x, -y, -z'
'x, -y, z-1/2'
'-x+1/2, -y+1/2, -z'
'x+1/2, -y+1/2, z-1/2'

loop_
_atom_site_type_symbol
_atom_site_label
_atom_site_fract_x
_atom_site_fract_y
_atom_site_fract_z
_atom_site_U_iso_or_equiv
_atom_site_adp_type
_atom_site_calc_flag
_atom_site_refinement_flags_adp
_atom_site_refinement_flags_posn
_atom_site_occupancy
O O1 0.54105(12) 0.8555(4) 0.29099(6) 0.0274(6) Uani d . . 1
H H1 0.766(2) 0.483(6) 0.3513(10) 0.035(11) Uiso d . . 1
C C1 0.65890(16) 0.7979(5) 0.32387(8) 0.0183(6) Uani d . . 1
H H1A 0.6733 0.7935 0.2996 0.022 Uiso calc U R 1
H H1B 0.6916 0.8978 0.3373 0.022 Uiso calc U R 1
N N1 0.67045(13) 0.5895(4) 0.33982(6) 0.0169(5) Uani d . . 1
O O2 0.70296(12) 0.2504(4) 0.28614(6) 0.0275(5) Uani d . . 1
C C2 0.58201(16) 0.8757(4) 0.32282(7) 0.0176(6) Uani d . . 1
C C3 0.54059(17) 0.9548(5) 0.34665(8) 0.0215(7) Uani d . . 1
H H3 0.5559 0.9838 0.3706 0.026 Uiso calc U R 1
O O3 0.79689(11) 0.4065(3) 0.36490(5) 0.0194(5) Uani d . . 1
C C5 0.47236(19) 0.9265(6) 0.29613(10) 0.0339(8) Uani d . . 1
H H5 0.4324 0.9316 0.2784 0.041 Uiso calc U R 1
C C4 0.46917(18) 0.9872(5) 0.32919(9) 0.0279(8) Uani d . . 1
H H4 0.4277 1.0412 0.3392 0.033 Uiso calc U R 1
C C7 0.64225(16) 0.3731(5) 0.28686(8) 0.0186(6) Uani d . . 1
C C6 0.62181(16) 0.4304(5) 0.32224(7) 0.0172(6) Uani d . . 1
H H6A 0.5709 0.4831 0.32 0.021 Uiso calc U R 1
H H6B 0.6233 0.3045 0.3371 0.021 Uiso calc U R 1
C C25 0.68857(19) 0.0248(6) 0.50501(8) 0.0327(8) Uani d . . 1
H H25A 0.7323 -0.0555 0.5009 0.049 Uiso calc U R 1
H H25B 0.6627 -0.0439 0.5231 0.049 Uiso calc U R 1
H H25C 0.7031 0.1647 0.5129 0.049 Uiso calc U R 1
C C24 0.6124(2) -0.1805(6) 0.46053(9) 0.0339(9) Uani d . . 1
H H24A 0.5783 -0.1754 0.4392 0.051 Uiso calc U R 1
H H24B 0.5879 -0.2418 0.4797 0.051 Uiso calc U R 1
H H24C 0.655 -0.2652 0.4562 0.051 Uiso calc U R 1
C C23 0.5724(2) 0.1698(7) 0.47915(10) 0.0443(11) Uani d . . 1
H H23A 0.5355 0.1715 0.4588 0.066 Uiso calc U R 1
H H23B 0.5887 0.3119 0.4847 0.066 Uiso calc U R 1
H H23C 0.551 0.11 0.4994 0.066 Uiso calc U R 1
C C22 0.63759(16) 0.0393(5) 0.47064(8) 0.0198(7) Uani d . . 1
C C21 0.86094(17) -0.0171(5) 0.36163(8) 0.0213(7) Uani d . . 1
H H21A 0.8469 0.103 0.3468 0.032 Uiso calc U R 1
H H21B 0.8258 -0.1299 0.3563 0.032 Uiso calc U R 1
H H21C 0.91 -0.0635 0.3571 0.032 Uiso calc U R 1
C C20 0.87990(17) -0.1518(5) 0.42246(8) 0.0251(7) Uani d . . 1
H H20A 0.8412 -0.2554 0.4175 0.038 Uiso calc U R 1
H H20B 0.8839 -0.1164 0.4475 0.038 Uiso calc U R 1
H H20C 0.9266 -0.2086 0.4164 0.038 Uiso calc U R 1
C C19 0.92112(16) 0.2067(5) 0.41025(8) 0.0244(7) Uani d . . 1
H H19A 0.9686 0.1522 0.4047 0.037 Uiso calc U R 1
H H19B 0.9231 0.2375 0.4354 0.037 Uiso calc U R 1
H H19C 0.9099 0.334 0.3968 0.037 Uiso calc U R 1
C C18 0.86108(15) 0.0441(5) 0.40054(8) 0.0186(7) Uani d . . 1
C C17 0.75788(15) 0.3128(5) 0.38934(7) 0.0152(6) Uani d . . 1
C C16 0.78634(15) 0.1356(5) 0.40763(7) 0.0154(6) Uani d . . 1
C C15 0.74489(15) 0.0530(5) 0.43304(7) 0.0160(6) Uani d . . 1
H H15 0.7632 -0.0665 0.4455 0.019 Uiso calc U R 1
C C14 0.67818(16) 0.1351(5) 0.44126(7) 0.0171(6) Uani d . . 1
C C13 0.65154(15) 0.3053(5) 0.42193(7) 0.0170(6) Uani d . . 1
H H13 0.6054 0.3616 0.4263 0.02 Uiso calc U R 1
C C8 0.61249(18) 0.4100(6) 0.25403(8) 0.0289(8) Uani d . . 1
H H8 0.5704 0.4916 0.2473 0.035 Uiso calc U R 1
C C9 0.6570(2) 0.3015(6) 0.23112(8) 0.0348(9) Uani d . . 1
H H9 0.6501 0.2966 0.2062 0.042 Uiso calc U R 1
C C12 0.69029(16) 0.3964(5) 0.39635(7) 0.0174(6) Uani d . . 1
C C11 0.66219(16) 0.5926(5) 0.37788(7) 0.0176(6) Uani d . . 1
H H11A 0.6098 0.6105 0.3814 0.021 Uiso calc U R 1
H H11B 0.6892 0.7131 0.3887 0.021 Uiso calc U R 1
C C10 0.7093(2) 0.2100(6) 0.25145(9) 0.0342(9) Uani d . . 1
H H10 0.7467 0.1266 0.2431 0.041 Uiso calc U R 1

loop_
_atom_site_aniso_label
_atom_site_aniso_U_11
_atom_site_aniso_U_22
_atom_site_aniso_U_33
_atom_site_aniso_U_12
_atom_site_aniso_U_13
_atom_site_aniso_U_23
O1 0.0266(12) 0.0329(14) 0.0219(12) 0.0116(10) -0.0019(9) -0.0031(10)
C1 0.0182(15) 0.0160(15) 0.0211(15) -0.0008(12) 0.0037(12) 0.0019(12)
N1 0.0198(13) 0.0149(13) 0.0162(12) -0.0008(11) 0.0019(10) 0.0018(10)
O2 0.0328(13) 0.0243(13) 0.0266(12) 0.0092(10) 0.0084(10) 0.0036(10)
C2 0.0254(16) 0.0095(14) 0.0174(15) -0.0017(12) -0.0004(12) 0.0024(12)
C3 0.0283(17) 0.0171(16) 0.0193(15) 0.0016(14) 0.0038(13) 0.0014(13)
O3 0.0174(11) 0.0221(12) 0.0187(11) 0.0012(9) 0.0024(9) 0.0058(9)
C5 0.0261(18) 0.037(2) 0.037(2) 0.0116(16) -0.0025(15) -0.0028(17)
C4 0.0245(17) 0.0242(18) 0.0361(19) 0.0095(14) 0.0091(14) 0.0044(15)
C7 0.0204(15) 0.0126(15) 0.0230(16) -0.0022(12) 0.0029(12) 0.0008(12)
C6 0.0173(15) 0.0157(15) 0.0188(15) -0.0033(12) 0.0033(12) 0.0001(12)
C25 0.036(2) 0.043(2) 0.0191(16) -0.0106(17) 0.0030(14) 0.0031(15)
C24 0.038(2) 0.040(2) 0.0244(17) -0.0185(17) 0.0069(15) -0.0031(16)
C23 0.044(2) 0.052(3) 0.042(2) 0.015(2) 0.0287(18) 0.0185(19)
C22 0.0185(15) 0.0212(16) 0.0201(15) -0.0040(13) 0.0042(12) 0.0012(13)
C21 0.0191(15) 0.0234(17) 0.0213(16) 0.0021(13) 0.0020(12) -0.0012(13)
C20 0.0199(16) 0.0287(18) 0.0266(17) 0.0064(14) 0.0014(13) 0.0053(14)
C19 0.0185(16) 0.0320(19) 0.0225(16) -0.0005(14) 0.0014(13) -0.0017(14)
C18 0.0146(14) 0.0211(16) 0.0196(15) 0.0006(13) -0.0005(12) -0.0004(13)
C17 0.0159(14) 0.0177(15) 0.0121(14) -0.0058(12) 0.0013(11) -0.0024(12)
C16 0.0140(14) 0.0183(15) 0.0133(14) -0.0028(12) -0.0020(11) -0.0036(12)
C15 0.0184(14) 0.0164(15) 0.0125(14) -0.0033(12) -0.0025(11) 0.0002(12)
C14 0.0173(15) 0.0186(16) 0.0147(14) -0.0027(12) -0.0016(12) -0.0029(12)
C13 0.0129(14) 0.0213(16) 0.0166(14) 0.0006(12) 0.0006(11) -0.0045(12)
C8 0.0203(16) 0.040(2) 0.0256(17) -0.0029(15) -0.0034(13) 0.0040(15)
C9 0.048(2) 0.043(2) 0.0139(16) -0.0168(19) 0.0039(15) -0.0057(15)
C12 0.0195(15) 0.0161(15) 0.0160(14) -0.0005(12) -0.0014(12) -0.0006(12)
C11 0.0214(15) 0.0152(15) 0.0167(14) 0.0019(13) 0.0042(12) -0.0018(12)
C10 0.052(2) 0.0228(18) 0.0312(19) -0.0023(17) 0.0223(18) -0.0043(15)

loop_
_atom_type_symbol
_atom_type_description
_atom_type_scat_dispersion_real
_atom_type_scat_dispersion_imag
_atom_type_scat_source
C C 0.0033 0.0016 'International Tables Vol C Tables 4.2.6.8 and 6.1.1.4'
H H 0.0000 0.0000 'International Tables Vol C Tables 4.2.6.8 and 6.1.1.4'
N N 0.0061 0.0033 'International Tables Vol C Tables 4.2.6.8 and 6.1.1.4'
O O 0.0106 0.0060 'International Tables Vol C Tables 4.2.6.8 and 6.1.1.4'

loop_
_geom_angle_atom_site_label_1
_geom_angle_atom_site_label_2
_geom_angle_atom_site_label_3
_geom_angle
C5 O1 C2 105.9(2)
N1 C1 C2 114.4(2)
N1 C1 H1A 108.7
C2 C1 H1A 108.7
N1 C1 H1B 108.7
C2 C1 H1B 108.7
H1A C1 H1B 107.6
C6 N1 C11 110.1(2)
C6 N1 C1 112.6(2)
C11 N1 C1 111.7(2)
C7 O2 C10 105.9(3)
C3 C2 O1 109.9(3)
C3 C2 C1 134.7(3)
O1 C2 C1 115.3(2)
C2 C3 C4 106.9(3)
C2 C3 H3 126.5
C4 C3 H3 126.5
C17 O3 H1 107.(2)
C4 C5 O1 111.0(3)
C4 C5 H5 124.5
O1 C5 H5 124.5
C5 C4 C3 106.3(3)
C5 C4 H4 126.9
C3 C4 H4 126.9
C8 C7 O2 110.1(3)
C8 C7 C6 133.9(3)
O2 C7 C6 116.0(3)
N1 C6 C7 113.2(2)
N1 C6 H6A 108.9
C7 C6 H6A 108.9
N1 C6 H6B 108.9
C7 C6 H6B 108.9
H6A C6 H6B 107.8
C22 C25 H25A 109.5
C22 C25 H25B 109.5
H25A C25 H25B 109.5
C22 C25 H25C 109.5
H25A C25 H25C 109.5
H25B C25 H25C 109.5
C22 C24 H24A 109.5
C22 C24 H24B 109.5
H24A C24 H24B 109.5
C22 C24 H24C 109.5
H24A C24 H24C 109.5
H24B C24 H24C 109.5
C22 C23 H23A 109.5
C22 C23 H23B 109.5
H23A C23 H23B 109.5
C22 C23 H23C 109.5
H23A C23 H23C 109.5
H23B C23 H23C 109.5
C23 C22 C24 110.0(3)
C23 C22 C14 112.3(3)
C24 C22 C14 110.1(3)
C23 C22 C25 106.0(3)
C24 C22 C25 107.7(3)
C14 C22 C25 110.6(2)
C18 C21 H21A 109.5
C18 C21 H21B 109.5
H21A C21 H21B 109.5
C18 C21 H21C 109.5
H21A C21 H21C 109.5
H21B C21 H21C 109.5
C18 C20 H20A 109.5
C18 C20 H20B 109.5
H20A C20 H20B 109.5
C18 C20 H20C 109.5
H20A C20 H20C 109.5
H20B C20 H20C 109.5
C18 C19 H19A 109.5
C18 C19 H19B 109.5
H19A C19 H19B 109.5
C18 C19 H19C 109.5
H19A C19 H19C 109.5
H19B C19 H19C 109.5
C20 C18 C21 107.2(3)
C20 C18 C19 108.0(2)
C21 C18 C19 110.1(2)
C20 C18 C16 112.1(2)
C21 C18 C16 110.4(2)
C19 C18 C16 109.0(2)
O3 C17 C12 119.4(3)
O3 C17 C16 120.1(3)
C12 C17 C16 120.5(3)
C15 C16 C17 117.0(3)
C15 C16 C18 122.0(3)
C17 C16 C18 121.0(3)
C16 C15 C14 124.0(3)
C16 C15 H15 118.0
C14 C15 H15 118.0
C13 C14 C15 116.9(3)
C13 C14 C22 122.6(3)
C15 C14 C22 120.6(3)
C14 C13 C12 122.1(3)
C14 C13 H13 119.0
C12 C13 H13 119.0
C7 C8 C9 106.3(3)
C7 C8 H8 126.9
C9 C8 H8 126.9
C10 C9 C8 106.4(3)
C10 C9 H9 126.8
C8 C9 H9 126.8
C13 C12 C17 119.5(3)
C13 C12 C11 120.4(3)
C17 C12 C11 120.0(3)
N1 C11 C12 112.7(2)
N1 C11 H11A 109.1
C12 C11 H11A 109.1
N1 C11 H11B 109.1
C12 C11 H11B 109.1
H11A C11 H11B 107.8
C9 C10 O2 111.3(3)
C9 C10 H10 124.4
O2 C10 H10 124.4

loop_
_geom_bond_atom_site_label_1
_geom_bond_atom_site_label_2
_geom_bond_distance
O1 C5 1.372(4)
O1 C2 1.375(4)
C1 N1 1.482(4)
C1 C2 1.494(4)
C1 H1A 0.99
C1 H1B 0.99
N1 C6 1.478(4)
N1 C11 1.478(4)
O2 C7 1.368(4)
O2 C10 1.368(4)
C2 C3 1.342(4)
C3 C4 1.428(5)
C3 H3 0.95
O3 C17 1.370(3)
O3 H1 0.89(4)
C5 C4 1.331(5)
C5 H5 0.95
C4 H4 0.95
C7 C8 1.342(4)
C7 C6 1.485(4)
C6 H6A 0.99
C6 H6B 0.99
C25 C22 1.542(4)
C25 H25A 0.98
C25 H25B 0.98
C25 H25C 0.98
C24 C22 1.528(5)
C24 H24A 0.98
C24 H24B 0.98
C24 H24C 0.98
C23 C22 1.523(5)
C23 H23A 0.98
C23 H23B 0.98
C23 H23C 0.98
C22 C14 1.536(4)
C21 C18 1.540(4)
C21 H21A 0.98
C21 H21B 0.98
C21 H21C 0.98
C20 C18 1.537(4)
C20 H20A 0.98
C20 H20B 0.98
C20 H20C 0.98
C19 C18 1.540(4)
C19 H19A 0.98
C19 H19B 0.98
C19 H19C 0.98
C18 C16 1.540(4)
C17 C12 1.401(4)
C17 C16 1.413(4)
C16 C15 1.395(4)
C15 C14 1.396(4)
C15 H15 0.95
C14 C13 1.386(4)
C13 C12 1.393(4)
C13 H13 0.95
C8 C9 1.436(5)
C8 H8 0.95
C9 C10 1.315(5)
C9 H9 0.95
C12 C11 1.514(4)
C11 H11A 0.99
C11 H11B 0.99
C10 H10 0.95

loop_
_geom_torsion_atom_site_label_1
_geom_torsion_atom_site_label_2
_geom_torsion_atom_site_label_3
_geom_torsion_atom_site_label_4
_geom_torsion
C2 C1 N1 C6 56.4(3)
C2 C1 N1 C11 -68.1(3)
C5 O1 C2 C3 0.2(3)
C5 O1 C2 C1 177.3(3)
N1 C1 C2 C3 75.9(4)
N1 C1 C2 O1 -100.3(3)
O1 C2 C3 C4 0.0(4)
C1 C2 C3 C4 -176.3(3)
C2 O1 C5 C4 -0.4(4)
O1 C5 C4 C3 0.4(4)
C2 C3 C4 C5 -0.3(4)
C10 O2 C7 C8 -0.7(3)
C10 O2 C7 C6 177.3(3)
C11 N1 C6 C7 -162.7(2)
C1 N1 C6 C7 72.0(3)
C8 C7 C6 N1 -108.0(4)
O2 C7 C6 N1 74.6(3)
O3 C17 C16 C15 177.7(2)
C12 C17 C16 C15 -1.3(4)
O3 C17 C16 C18 -0.1(4)
C12 C17 C16 C18 -179.1(3)
C20 C18 C16 C15 4.1(4)
C21 C18 C16 C15 123.6(3)
C19 C18 C16 C15 -115.4(3)
C20 C18 C16 C17 -178.1(3)
C21 C18 C16 C17 -58.7(4)
C19 C18 C16 C17 62.3(3)
C17 C16 C15 C14 -0.2(4)
C18 C16 C15 C14 177.6(3)
C16 C15 C14 C13 2.0(4)
C16 C15 C14 C22 -177.6(3)
C23 C22 C14 C13 -8.2(4)
C24 C22 C14 C13 114.7(3)
C25 C22 C14 C13 -126.4(3)
C23 C22 C14 C15 171.4(3)
C24 C22 C14 C15 -65.7(4)
C25 C22 C14 C15 53.2(4)
C15 C14 C13 C12 -2.4(4)
C22 C14 C13 C12 177.2(3)
O2 C7 C8 C9 0.6(4)
C6 C7 C8 C9 -176.9(3)
C7 C8 C9 C10 -0.2(4)
C14 C13 C12 C17 1.0(4)
C14 C13 C12 C11 -175.0(3)
O3 C17 C12 C13 -178.1(3)
C16 C17 C12 C13 0.9(4)
O3 C17 C12 C11 -2.0(4)
C16 C17 C12 C11 176.9(3)
C6 N1 C11 C12 67.2(3)
C1 N1 C11 C12 -166.9(2)
C13 C12 C11 N1 -138.7(3)
C17 C12 C11 N1 45.3(4)
C8 C9 C10 O2 -0.2(4)
C7 O2 C10 C9 0.6(4)
